data_2002538
loop_
_publ_author_name
'Wilkens, J'
'Mueller-Buschbaum, Hk'

_publ_section_title
;
Ba8 Ru3 Ta2 O18 Br2 - Synthese und Strukturaufklaerung eines neuen
Oxidbromids des Rutheniums
;
_journal_name_full 'Journal of Alloys Compd.'
_journal_page_first 265
_journal_page_last 270
_journal_paper_doi 10.1016/0925-8388(92)90600-E
_journal_volume 182
_journal_year 1992
_chemical_formula_structural 'Ba8 Ru3 Ta2 O18 Br2'
_chemical_formula_sum 'Ba8 Br2 O18 Ru3 Ta2'
_chemical_name_systematic
;
Barium ruthenium tantalum oxide bromide (8/3/2/18/2)
;
_space_group_IT_number 166
_symmetry_cell_setting trigonal
_symmetry_space_group_name_Hall '-R 3 2"'
_symmetry_space_group_name_H-M 'R -3 m :H'
_cell_angle_alpha 90
_cell_angle_beta 90
_cell_angle_gamma 120
_cell_formula_units_Z 3
_cell_length_a 5.981(1)
_cell_length_b 5.981(1)
_cell_length_c 60.789990000(19999998)
_cell_volume 1883.3
_refine_ls_R_factor_all 0.093
_cod_original_sg_symbol_H-M 'R -3 m H'
_cod_database_code 2002538

loop_
_symmetry_equiv_pos_as_xyz
x,y,z
-y,x-y,z
y-x,-x,z
-y,-x,z
x,x-y,z
y-x,y,z
-x,-y,-z
y,y-x,-z
x-y,x,-z
y,x,-z
-x,y-x,-z
x-y,-y,-z
1/3+x,2/3+y,2/3+z
2/3+x,1/3+y,1/3+z
1/3-y,2/3+x-y,2/3+z
2/3-y,1/3+x-y,1/3+z
1/3-x+y,2/3-x,2/3+z
2/3-x+y,1/3-x,1/3+z
1/3-y,2/3-x,2/3+z
2/3-y,1/3-x,1/3+z
1/3+x,2/3+x-y,2/3+z
2/3+x,1/3+x-y,1/3+z
1/3-x+y,2/3+y,2/3+z
2/3-x+y,1/3+y,1/3+z
1/3-x,2/3-y,2/3-z
2/3-x,1/3-y,1/3-z
1/3+y,2/3-x+y,2/3-z
2/3+y,1/3-x+y,1/3-z
1/3+x-y,2/3+x,2/3-z
2/3+x-y,1/3+x,1/3-z
1/3+y,2/3+x,2/3-z
2/3+y,1/3+x,1/3-z
1/3-x,2/3-x+y,2/3-z
2/3-x,1/3-x+y,1/3-z
1/3+x-y,2/3-y,2/3-z
2/3+x-y,1/3-y,1/3-z

loop_
_atom_site_aniso_label
_atom_site_aniso_U_11
_atom_site_aniso_U_12
_atom_site_aniso_U_13
_atom_site_aniso_U_22
_atom_site_aniso_U_23
_atom_site_aniso_U_33
Ba1 0.017(2) 0.008(2) 0. 0.017(2) 0. 0.036(4)
Ba2 0.011(2) 0.006(2) 0. 0.011(2) 0. 0.015(3)
Ba3 0.012(1) 0.006(1) 0. 0.012(1) 0. 0.031(3)
Ba4 0.044(2) 0.022(1) 0. 0.044(2) 0. 0.011(3)
Ru1 0.010(3) 0.005(2) 0. 0.010(3) 0. 0.024(6)
Ru2 0.010(1) 0.005(1) 0. 0.010(1) 0. 0.022(2)
Ta1 0.010(1) 0.005(1) 0. 0.010(1) 0. 0.022(2)
Ru3 0.001(1) 0.0005(5) 0. 0.001(1) 0. 0.003(2)
Ta2 0.001(1) 0.0005(5) 0. 0.001(1) 0. 0.003(2)
Br1 0.124(9) 0.062(5) 0. 0.124(9) 0. 0.043(8)

loop_
_atom_site_label
_atom_site_type_symbol
_atom_site_symmetry_multiplicity
_atom_site_Wyckoff_symbol
_atom_site_fract_x
_atom_site_fract_y
_atom_site_fract_z
_atom_site_occupancy
_atom_site_attached_hydrogens
_atom_site_calc_flag
Ba1 Ba2+ 6 c 0. 0. 0.1927(1) 1. 0 d
Ba2 Ba2+ 6 c 0. 0. 0.4367(1) 1. 0 d
Ba3 Ba2+ 6 c 0. 0. 0.2605(1) 1. 0 d
Ba4 Ba2+ 6 c 0. 0. 0.3670(1) 1. 0 d
Ru1 Ru4+ 3 b 0. 0. 0.5 1. 0 d
Ru2 Ru4+ 6 c 0. 0. 0.0796(1) 0.333 0 d
Ta1 Ta5+ 6 c 0. 0. 0.0796(1) 0.667 0 d
Ru3 Ru4+ 6 c 0. 0. 0.1275(1) 0.667 0 d
Ta2 Ta5+ 6 c 0. 0. 0.1275(1) 0.333 0 d
Br1 Br1- 6 c 0. 0. 0.3120(3) 1. 0 d
O1 O2- 18 h 0.152(3) 0.848(3) 0.1435(4) 1. 0 d
O2 O2- 18 h 0.167(4) 0.833(4) 0.5991(5) 1. 0 d
O3 O2- 18 h 0.150(3) 0.850(3) 0.8950(4) 1. 0 d

loop_
_atom_type_symbol
_atom_type_oxidation_number
Ba2+ 2.000
Ru4+ 4.000
Ta5+ 5.000
Br1- -1.000
O2- -2.000
